data_9011347
loop_
_publ_author_name
'Ben Amara, M.'
'Vlasse, M.'
'Le Flem, G.'
'Hagenmuller, P.'

_publ_section_title
;Structure of the low-temperature variety of calcium sodium orthophosphate,
 NaCaPO4 Locality: synthetic
;
_journal_name_full 'Acta Crystallographica, Section C'
_journal_page_first 1483
_journal_page_last 1485
_journal_paper_doi 10.1107/S0108270183008963
_journal_volume 39
_journal_year 1983
_chemical_compound_source Synthetic
_chemical_formula_sum 'Ca Na O4 P'
_chemical_name_mineral Buchwaldite
_space_group_IT_number 33
_symmetry_space_group_name_Hall 'P -2ac -2n'
_symmetry_space_group_name_H-M 'P n 21 a'
_cell_angle_alpha 90
_cell_angle_beta 90
_cell_angle_gamma 90
_cell_length_a 20.397
_cell_length_b 5.412
_cell_length_c 9.161
_cell_formula_units_Z 12
_cell_volume 1011.270
_database_code_amcsd 0009985
_exptl_crystal_density_diffrn 3.114
_cod_original_formula_sum 'Ca Na P O4'
_cod_database_code 9011347

loop_
_space_group_symop_operation_xyz
x,y,z
1/2+x,y,1/2-z
1/2-x,1/2+y,1/2+z
-x,1/2+y,-z

loop_
_atom_site_label
_atom_site_fract_x
_atom_site_fract_y
_atom_site_fract_z
_atom_site_U_iso_or_equiv
Ca1 0.00110 0.26000 0.70110 0.00583
Ca2 0.16740 0.22780 0.79430 0.00697
Ca3 0.33560 0.20510 0.70230 0.00722
Na1 0.05590 0.26240 0.07190 0.01444
Na2 0.22160 0.22120 0.42770 0.02001
Na3 0.39200 0.23680 0.07040 0.01292
P1 0.40710 0.25390 0.41440 0.00633
P2 0.24040 0.22260 0.08190 0.00456
P3 0.07620 0.22380 0.40970 0.00279
O1 0.33380 0.27610 0.44170 0.01697
O2 0.44530 0.25880 0.55800 0.02090
O3 0.42410 0.01400 0.33480 0.01178
O4 0.42890 0.47690 0.31900 0.00570
O5 0.16980 0.27580 0.06260 0.01013
O6 0.27500 0.17050 0.93300 0.01406
O7 0.25310 0.00930 0.18860 0.01532
O8 0.27170 0.46500 0.15470 0.01811
O9 0.00110 0.17200 0.44340 0.01710
O10 0.10710 0.26860 0.56250 0.01621
O11 0.10390 0.99740 0.34410 0.01760
O12 0.08360 0.45530 0.31560 0.00659

loop_
_cod_related_entry_id
_cod_related_entry_database
_cod_related_entry_code
1 AMCSD 0009985
